data_4060898
loop_
_publ_author_name
'Cabeza, Javier A.'
'del R\'io, Ignacio'
'Fern\'andez-Colinas, Jos\'e M.'
'Garc\'ia-\'Alvarez, Pablo'
'Miguel, Daniel'

_publ_section_title
;
 Reactivity of Diphenylbutadiyne with a Hexaruthenium Dihydride. Unusual
 1,1- andtrans-1,2-Additions of Two Hydrogen Atoms to an Internal CC
 Triple Bond
;
_journal_coden_ASTM ORGND7
_journal_issue 6
_journal_name_full Organometallics
_journal_page_first 1492
_journal_page_last 1499
_journal_paper_doi 10.1021/om050941q
_journal_volume 25
_journal_year 2006
_chemical_formula_moiety 'C37 H18 N2 O15 Ru6'
_chemical_formula_sum 'C37 H18 N2 O15 Ru6'
_chemical_formula_weight 1336.95
_space_group_IT_number 14
_symmetry_cell_setting monoclinic
_symmetry_space_group_name_Hall '-P 2ybc'
_symmetry_space_group_name_H-M 'P 1 21/c 1'
_cell_angle_alpha 90.00
_cell_angle_beta 97.009(4)
_cell_angle_gamma 90.00
_cell_formula_units_Z 4
_cell_length_a 17.567(4)
_cell_length_b 12.218(3)
_cell_length_c 18.911(4)
_cell_measurement_temperature 296(2)
_cell_volume 4028.7(15)
_diffrn_ambient_temperature 296(2)
_exptl_crystal_density_diffrn 2.204
_cod_duplicate_entry 4074847
_cod_original_sg_symbol_H-M 'P 21/c'
_cod_database_code 4060898

loop_
_symmetry_equiv_pos_as_xyz
'x, y, z'
'-x, y+1/2, -z+1/2'
'-x, -y, -z'
'x, -y-1/2, z-1/2'

loop_
_atom_site_label
_atom_site_type_symbol
_atom_site_fract_x
_atom_site_fract_y
_atom_site_fract_z
_atom_site_U_iso_or_equiv
_atom_site_adp_type
_atom_site_occupancy
_atom_site_symmetry_multiplicity
_atom_site_calc_flag
_atom_site_refinement_flags
_atom_site_disorder_assembly
_atom_site_disorder_group
C1 C 0.6959(5) 1.0808(7) 0.1703(4) 0.027(2) Uani 1 1 d . . .
C2 C 0.6255(6) 1.1240(8) 0.1392(6) 0.042(2) Uani 1 1 d . . .
H2 H 0.6011 1.0958 0.0967 0.050 Uiso 1 1 calc R . .
C3 C 0.5941(6) 1.2076(10) 0.1727(7) 0.058(3) Uani 1 1 d . . .
H3 H 0.5489 1.2401 0.1521 0.069 Uiso 1 1 calc R . .
C4 C 0.6294(6) 1.2444(9) 0.2377(6) 0.053(3) Uani 1 1 d . . .
H4 H 0.6066 1.2995 0.2619 0.064 Uiso 1 1 calc R . .
C5 C 0.6970(6) 1.2005(9) 0.2662(6) 0.049(3) Uani 1 1 d . . .
C6 C 0.7313(8) 1.2406(12) 0.3372(6) 0.075(4) Uani 1 1 d . . .
H6A H 0.7475 1.1793 0.3671 0.112 Uiso 1 1 calc R . .
H6B H 0.6938 1.2822 0.3586 0.112 Uiso 1 1 calc R . .
H6C H 0.7747 1.2861 0.3317 0.112 Uiso 1 1 calc R . .
C7 C 0.8313(5) 0.8489(7) 0.0954(5) 0.031(2) Uani 1 1 d . . .
C8 C 0.7612(5) 0.7937(7) 0.0956(4) 0.025(2) Uani 1 1 d . . .
C9 C 0.7221(5) 0.6966(8) 0.0833(5) 0.036(2) Uani 1 1 d . . .
C10 C 0.7140(7) 0.6426(9) 0.0111(6) 0.053(3) Uani 1 1 d . . .
H10A H 0.6817 0.6889 -0.0217 0.064 Uiso 1 1 calc R . .
H10B H 0.7643 0.6407 -0.0051 0.064 Uiso 1 1 calc R . .
C11 C 0.8947(5) 0.7821(8) 0.0689(5) 0.038(2) Uani 1 1 d . . .
C12 C 0.9348(6) 0.8196(9) 0.0146(6) 0.046(3) Uani 1 1 d . . .
H12 H 0.9250 0.8893 -0.0041 0.055 Uiso 1 1 calc R . .
C13 C 0.9892(7) 0.7541(10) -0.0117(6) 0.058(3) Uani 1 1 d . . .
H13 H 1.0159 0.7806 -0.0477 0.070 Uiso 1 1 calc R . .
C14 C 1.0038(7) 0.6524(10) 0.0141(7) 0.060(3) Uani 1 1 d . . .
H14 H 1.0399 0.6085 -0.0043 0.072 Uiso 1 1 calc R . .
C15 C 0.9647(7) 0.6145(9) 0.0677(6) 0.052(3) Uani 1 1 d . . .
H15 H 0.9752 0.5450 0.0865 0.062 Uiso 1 1 calc R . .
C16 C 0.9109(6) 0.6776(8) 0.0936(6) 0.043(3) Uani 1 1 d . . .
H16 H 0.8841 0.6496 0.1291 0.052 Uiso 1 1 calc R . .
C17 C 0.6816(6) 0.5289(9) 0.0055(6) 0.044(3) Uani 1 1 d . . .
C18 C 0.7213(6) 0.4416(9) 0.0351(6) 0.051(3) Uani 1 1 d . . .
H18 H 0.7700 0.4518 0.0597 0.061 Uiso 1 1 calc R . .
C19 C 0.6902(7) 0.3383(10) 0.0292(7) 0.063(3) Uani 1 1 d . . .
H19 H 0.7179 0.2792 0.0500 0.076 Uiso 1 1 calc R . .
C20 C 0.6209(8) 0.3219(10) -0.0060(8) 0.074(4) Uani 1 1 d . . .
H20 H 0.6002 0.2518 -0.0093 0.089 Uiso 1 1 calc R . .
C21 C 0.5803(8) 0.4076(11) -0.0370(8) 0.072(4) Uani 1 1 d . . .
H21 H 0.5319 0.3960 -0.0618 0.086 Uiso 1 1 calc R . .
C22 C 0.6105(7) 0.5110(10) -0.0320(6) 0.053(3) Uani 1 1 d . . .
H22 H 0.5829 0.5692 -0.0540 0.064 Uiso 1 1 calc R . .
C100 C 0.8174(6) 1.0723(8) 0.0158(5) 0.036(2) Uani 1 1 d . . .
C101 C 0.8579(6) 1.1746(10) 0.1397(5) 0.041(3) Uani 1 1 d . . .
C102 C 0.9571(7) 1.0148(8) 0.1208(5) 0.041(2) Uani 1 1 d . . .
C201 C 0.7282(6) 0.8821(10) 0.2818(6) 0.047(3) Uani 1 1 d . . .
C202 C 0.8556(7) 0.7694(8) 0.2543(6) 0.044(3) Uani 1 1 d . . .
C301 C 0.8972(6) 1.1927(9) 0.2911(6) 0.043(3) Uani 1 1 d . . .
C302 C 0.8396(6) 1.0218(10) 0.3633(6) 0.048(3) Uani 1 1 d . . .
C303 C 0.9431(7) 0.9790(10) 0.2736(5) 0.047(3) Uani 1 1 d . . .
C401 C 0.6552(7) 1.0160(9) -0.0311(6) 0.048(3) Uani 1 1 d . . .
C402 C 0.7624(6) 0.8892(9) -0.0637(5) 0.044(3) Uani 1 1 d . . .
C501 C 0.5715(6) 0.8668(9) 0.1701(6) 0.050(3) Uani 1 1 d . . .
C502 C 0.5785(7) 0.8285(10) 0.0347(7) 0.053(3) Uani 1 1 d . . .
C601 C 0.7651(8) 0.5502(10) 0.2191(7) 0.059(3) Uani 1 1 d . . .
C602 C 0.6223(7) 0.5507(9) 0.1535(6) 0.048(3) Uani 1 1 d . . .
C603 C 0.6413(7) 0.6745(10) 0.2694(7) 0.056(3) Uani 1 1 d . . .
N1 N 0.7297(4) 0.9920(6) 0.1372(4) 0.0292(17) Uani 1 1 d . . .
N2 N 0.7322(5) 1.1200(6) 0.2320(4) 0.0352(19) Uani 1 1 d . . .
O100 O 0.8378(5) 1.1381(7) -0.0225(4) 0.060(2) Uani 1 1 d . . .
O101 O 0.8619(5) 1.2676(6) 0.1396(4) 0.057(2) Uani 1 1 d . . .
O102 O 1.0216(4) 1.0093(7) 0.1193(4) 0.059(2) Uani 1 1 d . . .
O201 O 0.6924(5) 0.8938(7) 0.3266(4) 0.065(2) Uani 1 1 d . . .
O202 O 0.9004(5) 0.7137(7) 0.2849(4) 0.066(2) Uani 1 1 d . . .
O301 O 0.9295(5) 1.2702(7) 0.3064(5) 0.070(2) Uani 1 1 d . . .
O302 O 0.8396(5) 0.9981(8) 0.4206(4) 0.074(3) Uani 1 1 d . . .
O303 O 1.0014(5) 0.9383(8) 0.2830(5) 0.070(3) Uani 1 1 d . . .
O401 O 0.6049(5) 1.0543(7) -0.0662(5) 0.070(2) Uani 1 1 d . . .
O402 O 0.7768(5) 0.8527(8) -0.1137(4) 0.076(3) Uani 1 1 d . . .
O501 O 0.5245(5) 0.8809(9) 0.2049(5) 0.088(3) Uani 1 1 d . . .
O502 O 0.5355(5) 0.8131(9) -0.0144(5) 0.085(3) Uani 1 1 d . . .
O601 O 0.8069(6) 0.4842(9) 0.2391(6) 0.099(4) Uani 1 1 d . . .
O602 O 0.5774(5) 0.4852(8) 0.1391(5) 0.078(3) Uani 1 1 d . . .
O603 O 0.6072(6) 0.6752(9) 0.3158(5) 0.084(3) Uani 1 1 d . . .
Ru1 Ru 0.84950(4) 1.01956(6) 0.12457(4) 0.0287(2) Uani 1 1 d . . .
Ru2 Ru 0.78564(4) 0.86719(6) 0.20376(4) 0.0297(2) Uani 1 1 d . . .
Ru3 Ru 0.84880(4) 1.05395(6) 0.26614(4) 0.0328(2) Uani 1 1 d . . .
Ru4 Ru 0.74082(4) 0.95251(6) 0.02250(4) 0.0313(2) Uani 1 1 d . . .
Ru5 Ru 0.65233(4) 0.84407(6) 0.11301(4) 0.0333(2) Uani 1 1 d . . .
Ru6 Ru 0.69336(5) 0.65975(7) 0.18315(4) 0.0398(2) Uani 1 1 d . . .

loop_
_atom_site_aniso_label
_atom_site_aniso_U_11
_atom_site_aniso_U_22
_atom_site_aniso_U_33
_atom_site_aniso_U_23
_atom_site_aniso_U_13
_atom_site_aniso_U_12
C1 0.024(5) 0.035(5) 0.023(5) 0.003(4) 0.004(4) -0.009(4)
C2 0.038(6) 0.041(6) 0.046(6) -0.001(5) 0.007(5) 0.001(5)
C3 0.039(7) 0.057(7) 0.076(9) -0.005(7) 0.005(6) 0.022(6)
C4 0.050(7) 0.051(7) 0.060(8) -0.024(6) 0.014(6) 0.011(6)
C5 0.051(7) 0.045(6) 0.054(7) -0.010(6) 0.014(6) 0.009(5)
C6 0.075(9) 0.095(11) 0.055(8) -0.033(8) 0.009(7) 0.018(8)
C7 0.038(5) 0.030(5) 0.025(5) 0.001(4) 0.006(4) 0.006(4)
C8 0.030(5) 0.037(5) 0.008(4) -0.001(4) -0.005(3) -0.003(4)
C9 0.038(6) 0.031(5) 0.039(6) -0.001(5) 0.004(5) -0.002(4)
C10 0.066(8) 0.050(7) 0.046(7) -0.002(6) 0.016(6) -0.011(6)
C11 0.030(5) 0.043(6) 0.040(6) -0.007(5) 0.002(4) -0.005(5)
C12 0.047(6) 0.039(6) 0.056(7) 0.001(5) 0.026(6) 0.000(5)
C13 0.051(7) 0.066(8) 0.061(8) -0.006(7) 0.022(6) 0.005(6)
C14 0.046(7) 0.064(8) 0.070(9) -0.018(7) 0.009(6) 0.025(6)
C15 0.059(7) 0.046(6) 0.049(7) -0.010(6) -0.001(6) 0.020(6)
C16 0.049(6) 0.041(6) 0.040(6) -0.001(5) 0.003(5) 0.002(5)
C17 0.047(7) 0.048(6) 0.041(6) -0.008(5) 0.015(5) -0.015(5)
C18 0.041(6) 0.054(7) 0.058(7) 0.003(6) 0.005(5) 0.003(6)
C19 0.056(8) 0.041(7) 0.093(10) -0.005(7) 0.012(7) 0.007(6)
C20 0.077(10) 0.040(7) 0.104(11) -0.006(7) 0.013(9) -0.007(7)
C21 0.053(8) 0.058(8) 0.103(11) -0.002(8) 0.001(7) -0.017(7)
C22 0.057(8) 0.053(7) 0.047(7) 0.004(6) -0.002(6) 0.001(6)
C100 0.039(6) 0.041(6) 0.025(5) 0.008(5) -0.003(4) 0.002(5)
C101 0.034(6) 0.059(8) 0.031(6) -0.006(5) 0.004(4) 0.005(5)
C102 0.052(7) 0.037(6) 0.032(6) 0.007(5) 0.004(5) -0.004(5)
C201 0.048(7) 0.063(7) 0.031(6) 0.000(5) 0.004(5) -0.015(6)
C202 0.053(7) 0.034(6) 0.043(6) 0.005(5) 0.002(5) -0.006(5)
C301 0.038(6) 0.046(7) 0.044(6) 0.010(5) -0.003(5) 0.000(5)
C302 0.040(6) 0.070(8) 0.034(7) -0.004(6) 0.008(5) -0.013(6)
C303 0.048(7) 0.065(7) 0.028(6) -0.003(5) -0.003(5) -0.001(6)
C401 0.049(7) 0.051(7) 0.042(7) -0.005(6) 0.000(6) 0.000(6)
C402 0.049(7) 0.059(7) 0.023(6) 0.004(6) 0.001(5) 0.003(5)
C501 0.035(6) 0.060(7) 0.056(7) 0.001(6) 0.012(6) -0.005(5)
C502 0.042(7) 0.059(7) 0.057(8) 0.006(6) 0.004(6) -0.016(6)
C601 0.062(8) 0.050(7) 0.064(8) 0.005(6) 0.005(7) -0.012(6)
C602 0.050(7) 0.046(6) 0.051(7) -0.001(6) 0.011(5) -0.009(6)
C603 0.049(7) 0.057(7) 0.059(8) 0.002(6) -0.005(6) -0.004(6)
N1 0.020(4) 0.037(4) 0.033(4) -0.003(4) 0.013(3) -0.003(3)
N2 0.041(5) 0.040(5) 0.024(4) -0.002(4) 0.005(4) 0.005(4)
O100 0.064(5) 0.068(5) 0.046(5) 0.020(4) 0.001(4) -0.022(4)
O101 0.081(6) 0.031(4) 0.059(5) -0.004(4) 0.004(4) -0.008(4)
O102 0.034(5) 0.068(5) 0.078(6) 0.003(4) 0.015(4) -0.003(4)
O201 0.072(6) 0.084(6) 0.047(5) -0.015(4) 0.041(5) -0.024(5)
O202 0.070(6) 0.060(5) 0.065(6) 0.019(5) -0.010(5) 0.013(5)
O301 0.081(6) 0.045(5) 0.078(6) -0.003(4) -0.006(5) -0.026(5)
O302 0.069(6) 0.117(8) 0.038(5) 0.016(5) 0.009(4) -0.014(5)
O303 0.042(5) 0.093(7) 0.070(6) -0.011(5) -0.006(4) 0.029(5)
O401 0.066(6) 0.068(6) 0.067(6) 0.006(5) -0.028(5) 0.011(5)
O402 0.085(7) 0.105(7) 0.040(5) -0.031(5) 0.010(5) 0.006(5)
O501 0.055(6) 0.128(9) 0.089(7) 0.006(6) 0.045(6) 0.005(6)
O502 0.056(6) 0.115(8) 0.077(6) 0.004(6) -0.022(5) -0.034(6)
O601 0.096(8) 0.074(7) 0.123(9) 0.037(7) -0.004(7) 0.034(6)
O602 0.074(6) 0.072(6) 0.087(7) 0.001(5) 0.007(5) -0.039(5)
O603 0.083(7) 0.108(8) 0.071(6) 0.013(6) 0.048(6) -0.011(6)
Ru1 0.0267(4) 0.0326(4) 0.0269(4) -0.0013(3) 0.0044(3) -0.0018(3)
Ru2 0.0305(4) 0.0321(4) 0.0263(4) 0.0006(3) 0.0031(3) -0.0011(3)
Ru3 0.0320(4) 0.0381(4) 0.0278(4) -0.0054(4) 0.0019(3) -0.0015(3)
Ru4 0.0321(4) 0.0367(4) 0.0247(4) 0.0004(3) 0.0017(3) -0.0017(3)
Ru5 0.0273(4) 0.0375(5) 0.0349(5) 0.0019(4) 0.0032(3) -0.0050(3)
Ru6 0.0432(5) 0.0366(5) 0.0398(5) 0.0052(4) 0.0054(4) -0.0061(4)

loop_
_geom_bond_atom_site_label_1
_geom_bond_atom_site_label_2
_geom_bond_distance
_geom_bond_site_symmetry_2
_geom_bond_publ_flag
C1 N2 1.348(12) . ?
C1 C2 1.406(13) . ?
C1 N1 1.418(11) . ?
C2 C3 1.355(14) . ?
C2 H2 0.9300 . ?
C3 C4 1.382(16) . ?
C3 H3 0.9300 . ?
C4 C5 1.354(15) . ?
C4 H4 0.9300 . ?
C5 N2 1.366(12) . ?
C5 C6 1.486(16) . ?
C6 H6A 0.9600 . ?
C6 H6B 0.9600 . ?
C6 H6C 0.9600 . ?
C7 C8 1.405(12) . ?
C7 C11 1.515(13) . ?
C7 Ru1 2.171(9) . ?
C7 Ru2 2.300(9) . ?
C7 Ru4 2.345(9) . ?
C8 C9 1.376(13) . ?
C8 Ru5 2.073(9) . ?
C8 Ru2 2.227(8) . ?
C8 Ru4 2.383(9) . ?
C9 C10 1.508(14) . ?
C9 Ru6 2.062(10) . ?
C9 Ru5 2.287(9) . ?
C10 C17 1.499(14) . ?
C10 H10A 0.9700 . ?
C10 H10B 0.9700 . ?
C11 C16 1.377(14) . ?
C11 C12 1.391(13) . ?
C12 C13 1.384(15) . ?
C12 H12 0.9300 . ?
C13 C14 1.348(17) . ?
C13 H13 0.9300 . ?
C14 C15 1.374(17) . ?
C14 H14 0.9300 . ?
C15 C16 1.357(14) . ?
C15 H15 0.9300 . ?
C16 H16 0.9300 . ?
C17 C18 1.357(15) . ?
C17 C22 1.377(15) . ?
C18 C19 1.375(16) . ?
C18 H18 0.9300 . ?
C19 C20 1.329(18) . ?
C19 H19 0.9300 . ?
C20 C21 1.359(18) . ?
C20 H20 0.9300 . ?
C21 C22 1.368(16) . ?
C21 H21 0.9300 . ?
C22 H22 0.9300 . ?
C100 O100 1.167(11) . ?
C100 Ru4 2.002(10) . ?
C100 Ru1 2.164(9) . ?
C101 O101 1.139(12) . ?
C101 Ru1 1.918(12) . ?
C102 O102 1.138(12) . ?
C102 Ru1 1.902(12) . ?
C201 O201 1.124(12) . ?
C201 Ru2 1.896(11) . ?
C202 O202 1.143(12) . ?
C202 Ru2 1.888(12) . ?
C301 O301 1.123(12) . ?
C301 Ru3 1.929(12) . ?
C302 O302 1.120(12) . ?
C302 Ru3 1.905(11) . ?
C303 O303 1.134(13) . ?
C303 Ru3 1.883(12) . ?
C401 O401 1.140(13) . ?
C401 Ru4 1.875(12) . ?
C402 O402 1.103(12) . ?
C402 Ru4 1.884(11) . ?
C501 O501 1.130(12) . ?
C501 Ru5 1.906(11) . ?
C502 O502 1.140(13) . ?
C502 Ru5 1.856(12) . ?
C601 O601 1.124(14) . ?
C601 Ru6 1.906(14) . ?
C602 O602 1.133(13) . ?
C602 Ru6 1.865(12) . ?
C603 O603 1.121(14) . ?
C603 Ru6 1.973(14) . ?
N1 Ru2 2.138(8) . ?
N1 Ru1 2.172(7) . ?
N1 Ru4 2.254(7) . ?
N1 Ru5 2.275(7) . ?
N2 Ru3 2.222(8) . ?
Ru1 Ru4 2.6726(11) . ?
Ru1 Ru3 2.7115(12) . ?
Ru1 Ru2 2.7161(11) . ?
Ru2 Ru3 2.7404(11) . ?
Ru2 Ru5 2.7439(11) . ?
Ru2 Ru6 3.0083(12) . ?
Ru4 Ru5 2.7842(11) . ?
Ru5 Ru6 2.6678(12) . ?
